data_7224305
loop_
_publ_author_name
'B\"oserle, Ji\<r\'i'
'Alonso, Mercedes'
'Jambor, Roman'
'R\%u\<zi\<cka, Ale\<s'
'Dost\'al, Libor'

_publ_section_title
;
 Synthesis and reactivity of a germylene stabilized by a boraguanidinate
 ligand
;
_journal_issue 23
_journal_name_full 'RSC Adv.'
_journal_page_first 19377
_journal_paper_doi 10.1039/C6RA01187J
_journal_volume 6
_journal_year 2016
_chemical_formula_moiety 'C40 H50 B Ge N3'
_chemical_formula_sum 'C40 H50 B Ge N3'
_chemical_formula_weight 656.23
_chemical_name_systematic
; 
 ? 
;
_space_group_IT_number 14
_symmetry_cell_setting monoclinic
_symmetry_space_group_name_Hall '-P 2ybc'
_symmetry_space_group_name_H-M 'P 1 21/c 1'
_atom_sites_solution_hydrogens geom
_atom_sites_solution_primary direct
_atom_sites_solution_secondary difmap
_audit_creation_method SHELXL-97
_audit_update_record
;
2015-07-20 deposited with the CCDC.
2016-02-05 downloaded from the CCDC.
;
_cell_angle_alpha 90
_cell_angle_beta 117.858(4)
_cell_angle_gamma 90
_cell_formula_units_Z 4
_cell_length_a 13.7260(7)
_cell_length_b 19.8081(17)
_cell_length_c 14.7940(8)
_cell_measurement_reflns_used 34692
_cell_measurement_temperature 150(1)
_cell_measurement_theta_max 27.5
_cell_measurement_theta_min 1
_cell_volume 3556.1(4)
_computing_cell_refinement 'COLLECT and DENZO'
_computing_data_collection 'COLLECT (Hooft, 1998) and DENZO (Otwinowski & Minor, 1997)'
_computing_data_reduction 'COLLECT and DENZO'
_computing_molecular_graphics 'PLATON (Spek, 2003)'
_computing_publication_material 'SHELXL-97 (Sheldrick, 2008)'
_computing_structure_refinement 'SHELXL-97 (Sheldrick, 2008)'
_computing_structure_solution 'SIR92 (Altomare et al., 1994)'
_diffrn_ambient_temperature 150(1)
_diffrn_detector_area_resol_mean 9.091
_diffrn_measured_fraction_theta_full 0.982
_diffrn_measured_fraction_theta_max 0.982
_diffrn_measurement_device_type 'Bruker Nonius KappaCCD area detector'
_diffrn_measurement_method '\f and \w scans to fill the Ewald sphere'
_diffrn_radiation_monochromator graphite
_diffrn_radiation_source 'fine-focus sealed tube'
_diffrn_radiation_type MoK\a
_diffrn_radiation_wavelength 0.71073
_diffrn_reflns_av_R_equivalents 0.0417
_diffrn_reflns_av_sigmaI/netI 0.0312
_diffrn_reflns_limit_h_max 16
_diffrn_reflns_limit_h_min -17
_diffrn_reflns_limit_k_max 25
_diffrn_reflns_limit_k_min -25
_diffrn_reflns_limit_l_max 19
_diffrn_reflns_limit_l_min -19
_diffrn_reflns_number 34637
_diffrn_reflns_theta_full 27.40
_diffrn_reflns_theta_max 27.40
_diffrn_reflns_theta_min 1.87
_diffrn_standards_number 0
_exptl_absorpt_coefficient_mu 0.893
_exptl_absorpt_correction_T_max 0.873
_exptl_absorpt_correction_T_min 0.808
_exptl_absorpt_correction_type integration
_exptl_absorpt_process_details
;
Gaussian integration (Coppens, 1970)
;
_exptl_crystal_colour colourless
_exptl_crystal_density_diffrn 1.226
_exptl_crystal_density_method 'not measured'
_exptl_crystal_description block
_exptl_crystal_F_000 1392
_exptl_crystal_size_max 0.41
_exptl_crystal_size_mid 0.22
_exptl_crystal_size_min 0.20
_refine_diff_density_max 0.298
_refine_diff_density_min -0.317
_refine_diff_density_rms 0.059
_refine_ls_extinction_method none
_refine_ls_goodness_of_fit_ref 1.127
_refine_ls_hydrogen_treatment constr
_refine_ls_matrix_type full
_refine_ls_number_parameters 406
_refine_ls_number_reflns 7937
_refine_ls_number_restraints 0
_refine_ls_restrained_S_all 1.127
_refine_ls_R_factor_all 0.0516
_refine_ls_R_factor_gt 0.0343
_refine_ls_shift/su_max 0.001
_refine_ls_shift/su_mean 0.000
_refine_ls_structure_factor_coef Fsqd
_refine_ls_weighting_details 'calc w=1/[\s^2^(Fo^2^)+(0.0148P)^2^+3.0182P] where P=(Fo^2^+2Fc^2^)/3'
_refine_ls_weighting_scheme calc
_refine_ls_wR_factor_gt 0.0663
_refine_ls_wR_factor_ref 0.0750
_reflns_number_gt 6527
_reflns_number_total 7937
_reflns_threshold_expression >2sigma(I)
_cod_data_source_file c6ra01187j2.cif
_cod_data_source_block shelxl
_cod_original_sg_symbol_H-M 'P 21/c'
_cod_database_code 7224305

loop_
_symmetry_equiv_pos_as_xyz
'x, y, z'
'-x, y+1/2, -z+1/2'
'-x, -y, -z'
'x, -y-1/2, z-1/2'

loop_
_atom_site_label
_atom_site_type_symbol
_atom_site_fract_x
_atom_site_fract_y
_atom_site_fract_z
_atom_site_U_iso_or_equiv
_atom_site_adp_type
_atom_site_occupancy
_atom_site_symmetry_multiplicity
_atom_site_calc_flag
_atom_site_refinement_flags
Ge1 Ge 0.172186(15) 0.027567(10) 0.331042(14) 0.01712(6) Uani 1 1 d .
N2 N 0.02276(12) 0.03639(8) 0.29083(11) 0.0189(3) Uani 1 1 d .
N1 N 0.14969(12) 0.11996(8) 0.31862(12) 0.0195(3) Uani 1 1 d .
C23 C 0.28581(15) -0.00805(10) 0.46005(14) 0.0217(4) Uani 1 1 d .
H23A H 0.3346 0.0276 0.5018 0.026 Uiso 1 1 d R
H23B H 0.2535 -0.0302 0.4982 0.026 Uiso 1 1 d R
N3 N -0.04687(12) 0.16111(8) 0.27334(13) 0.0240(3) Uani 1 1 d .
C1 C 0.23102(14) 0.17062(9) 0.36459(15) 0.0207(4) Uani 1 1 d .
C26 C 0.21493(15) -0.02987(10) 0.24879(14) 0.0231(4) Uani 1 1 d .
H26A H 0.1547 -0.0591 0.2047 0.028 Uiso 1 1 d R
H26B H 0.2378 -0.0031 0.2071 0.028 Uiso 1 1 d R
C25 C 0.31022(15) -0.07050(9) 0.32767(14) 0.0207(4) Uani 1 1 d .
C35 C 0.42235(16) -0.09568(10) 0.23458(15) 0.0235(4) Uani 1 1 d .
C28 C 0.43329(15) -0.12552(9) 0.59376(15) 0.0213(4) Uani 1 1 d .
C24 C 0.34662(14) -0.05798(9) 0.42736(14) 0.0196(4) Uani 1 1 d .
C2 C 0.26747(15) 0.18953(10) 0.46654(15) 0.0241(4) Uani 1 1 d .
C20 C -0.15827(15) 0.14903(11) 0.26335(16) 0.0274(4) Uani 1 1 d .
H20 H -0.1872 0.1934 0.2681 0.033 Uiso 1 1 d R
C40 C 0.53581(16) -0.08925(11) 0.29001(16) 0.0287(4) Uani 1 1 d .
H40 H 0.5715 -0.1027 0.3581 0.034 Uiso 1 1 d R
C27 C 0.45040(15) -0.08724(10) 0.51399(15) 0.0239(4) Uani 1 1 d .
H27A H 0.4840 -0.1174 0.4849 0.029 Uiso 1 1 d R
H27B H 0.5020 -0.0508 0.5475 0.029 Uiso 1 1 d R
C6 C 0.27922(15) 0.19866(10) 0.30745(16) 0.0254(4) Uani 1 1 d .
C34 C 0.35700(16) -0.12366(10) 0.28512(16) 0.0255(4) Uani 1 1 d .
H34A H 0.2968 -0.1506 0.2354 0.031 Uiso 1 1 d R
H34B H 0.4043 -0.1535 0.3403 0.031 Uiso 1 1 d R
C33 C 0.48445(16) -0.10536(10) 0.69509(15) 0.0260(4) Uani 1 1 d .
H33 H 0.5259 -0.0659 0.7137 0.031 Uiso 1 1 d R
C9 C -0.05605(15) -0.00930(9) 0.21997(15) 0.0212(4) Uani 1 1 d .
C14 C -0.09268(16) -0.00265(11) 0.11440(15) 0.0271(4) Uani 1 1 d .
C29 C 0.36994(16) -0.18384(10) 0.56766(16) 0.0279(4) Uani 1 1 d .
H29 H 0.3336 -0.1976 0.4997 0.034 Uiso 1 1 d R
C3 C 0.35411(17) 0.23535(11) 0.51124(18) 0.0321(5) Uani 1 1 d .
H3 H 0.3797 0.2477 0.5792 0.039 Uiso 1 1 d R
C10 C -0.09228(16) -0.06347(10) 0.25751(17) 0.0286(4) Uani 1 1 d .
C4 C 0.40260(17) 0.26255(11) 0.4561(2) 0.0369(5) Uani 1 1 d .
H4 H 0.4604 0.2931 0.4870 0.044 Uiso 1 1 d R
B1 B 0.03307(16) 0.11081(11) 0.29114(15) 0.0193(4) Uani 1 1 d .
C16 C -0.05129(17) 0.05341(12) 0.07259(15) 0.0321(5) Uani 1 1 d .
H16A H -0.0782 0.0958 0.0834 0.039 Uiso 1 1 d R
H16B H -0.0772 0.0467 0.0007 0.039 Uiso 1 1 d R
H16C H 0.0278 0.0536 0.1073 0.039 Uiso 1 1 d R
C30 C 0.36016(18) -0.22188(11) 0.64161(18) 0.0342(5) Uani 1 1 d .
H30 H 0.3179 -0.2610 0.6232 0.041 Uiso 1 1 d R
C31 C 0.41300(17) -0.20178(11) 0.74249(17) 0.0333(5) Uani 1 1 d .
H31 H 0.4072 -0.2275 0.7924 0.040 Uiso 1 1 d R
C5 C 0.36476(17) 0.24473(11) 0.35498(19) 0.0333(5) Uani 1 1 d .
H5 H 0.3973 0.2636 0.3181 0.040 Uiso 1 1 d R
C7 C 0.21340(16) 0.16064(11) 0.52645(16) 0.0289(4) Uani 1 1 d .
H7A H 0.1372 0.1736 0.4946 0.035 Uiso 1 1 d R
H7B H 0.2497 0.1777 0.5951 0.035 Uiso 1 1 d R
H7C H 0.2188 0.1123 0.5277 0.035 Uiso 1 1 d R
C17 C -0.02076(17) 0.23306(11) 0.2675(2) 0.0392(6) Uani 1 1 d .
H17 H 0.0547 0.2347 0.2766 0.047 Uiso 1 1 d R
C13 C -0.16931(18) -0.04861(12) 0.04811(18) 0.0378(5) Uani 1 1 d .
H13 H -0.1942 -0.0442 -0.0218 0.045 Uiso 1 1 d R
C32 C 0.47460(17) -0.14336(11) 0.76915(16) 0.0320(5) Uani 1 1 d .
H32 H 0.5096 -0.1292 0.8369 0.038 Uiso 1 1 d R
C22 C -0.23996(17) 0.11978(14) 0.16040(18) 0.0413(6) Uani 1 1 d .
H22A H -0.2414 0.1476 0.1066 0.050 Uiso 1 1 d R
H22B H -0.3121 0.1185 0.1556 0.050 Uiso 1 1 d R
H22C H -0.2176 0.0749 0.1540 0.050 Uiso 1 1 d R
C36 C 0.37160(18) -0.07563(13) 0.13311(17) 0.0387(5) Uani 1 1 d .
H36 H 0.2957 -0.0801 0.0940 0.046 Uiso 1 1 d R
C39 C 0.59700(19) -0.06307(13) 0.24592(18) 0.0387(5) Uani 1 1 d .
H39 H 0.6731 -0.0590 0.2841 0.046 Uiso 1 1 d R
C37 C 0.4326(2) -0.04936(15) 0.08934(19) 0.0503(7) Uani 1 1 d .
H37 H 0.3973 -0.0355 0.0214 0.060 Uiso 1 1 d R
C21 C -0.1538(2) 0.10741(13) 0.3511(2) 0.0437(6) Uani 1 1 d .
H21A H -0.1257 0.0633 0.3497 0.052 Uiso 1 1 d R
H21B H -0.2265 0.1035 0.3447 0.052 Uiso 1 1 d R
H21C H -0.1062 0.1292 0.4146 0.052 Uiso 1 1 d R
C38 C 0.5455(2) -0.04308(14) 0.14549(19) 0.0454(6) Uani 1 1 d .
H38 H 0.5862 -0.0256 0.1153 0.054 Uiso 1 1 d R
C12 C -0.20862(19) -0.10035(12) 0.0838(2) 0.0446(6) Uani 1 1 d .
H12 H -0.2617 -0.1297 0.0382 0.053 Uiso 1 1 d R
C11 C -0.16975(18) -0.10818(11) 0.1879(2) 0.0393(6) Uani 1 1 d .
H11 H -0.1949 -0.1440 0.2120 0.047 Uiso 1 1 d R
C8 C 0.23823(19) 0.17862(13) 0.19789(17) 0.0381(5) Uani 1 1 d .
H8A H 0.2528 0.1315 0.1946 0.046 Uiso 1 1 d R
H8B H 0.2754 0.2048 0.1687 0.046 Uiso 1 1 d R
H8C H 0.1603 0.1866 0.1603 0.046 Uiso 1 1 d R
C18 C -0.0229(2) 0.27642(13) 0.3518(3) 0.0600(8) Uani 1 1 d .
H18A H -0.0950 0.2743 0.3473 0.072 Uiso 1 1 d R
H18B H -0.0060 0.3224 0.3440 0.072 Uiso 1 1 d R
H18C H 0.0306 0.2597 0.4173 0.072 Uiso 1 1 d R
C15 C -0.0465(2) -0.07444(12) 0.37062(18) 0.0386(5) Uani 1 1 d .
H15A H -0.0712 -0.1173 0.3824 0.046 Uiso 1 1 d R
H15B H -0.0714 -0.0392 0.3994 0.046 Uiso 1 1 d R
H15C H 0.0325 -0.0740 0.4023 0.046 Uiso 1 1 d R
C19 C -0.0951(2) 0.26315(15) 0.1633(3) 0.0665(9) Uani 1 1 d .
H19A H -0.0925 0.2356 0.1111 0.080 Uiso 1 1 d R
H19B H -0.0707 0.3080 0.1595 0.080 Uiso 1 1 d R
H19C H -0.1694 0.2648 0.1534 0.080 Uiso 1 1 d R

loop_
_atom_site_aniso_label
_atom_site_aniso_U_11
_atom_site_aniso_U_22
_atom_site_aniso_U_33
_atom_site_aniso_U_23
_atom_site_aniso_U_13
_atom_site_aniso_U_12
Ge1 0.01556(9) 0.01757(9) 0.01645(9) 0.00077(8) 0.00598(7) 0.00162(8)
N2 0.0146(7) 0.0208(8) 0.0195(7) -0.0001(6) 0.0066(6) -0.0015(6)
N1 0.0159(8) 0.0169(7) 0.0236(8) 0.0019(6) 0.0076(6) 0.0016(6)
C23 0.0204(9) 0.0242(10) 0.0191(9) 0.0023(7) 0.0079(7) 0.0044(7)
N3 0.0158(8) 0.0212(8) 0.0317(9) 0.0045(7) 0.0084(6) 0.0014(6)
C1 0.0130(8) 0.0167(9) 0.0297(10) 0.0030(8) 0.0078(7) 0.0036(7)
C26 0.0237(9) 0.0252(10) 0.0196(9) -0.0016(8) 0.0093(7) 0.0016(8)
C25 0.0194(9) 0.0182(9) 0.0267(10) -0.0002(8) 0.0127(8) -0.0008(7)
C35 0.0256(10) 0.0216(10) 0.0244(10) -0.0054(8) 0.0125(8) 0.0028(7)
C28 0.0161(9) 0.0195(9) 0.0274(10) 0.0066(8) 0.0093(7) 0.0059(7)
C24 0.0171(9) 0.0182(9) 0.0237(10) 0.0046(7) 0.0097(7) 0.0008(7)
C2 0.0176(9) 0.0202(9) 0.0332(11) -0.0026(8) 0.0108(8) 0.0033(7)
C20 0.0170(9) 0.0299(11) 0.0343(11) 0.0027(9) 0.0112(8) 0.0046(8)
C40 0.0255(10) 0.0363(12) 0.0229(10) -0.0004(9) 0.0102(8) 0.0036(8)
C27 0.0179(9) 0.0255(10) 0.0274(10) 0.0066(8) 0.0100(8) 0.0023(7)
C6 0.0196(9) 0.0199(10) 0.0362(11) 0.0076(8) 0.0125(8) 0.0043(7)
C34 0.0278(10) 0.0198(10) 0.0318(11) -0.0036(8) 0.0163(8) 0.0009(8)
C33 0.0228(10) 0.0232(10) 0.0294(11) 0.0032(8) 0.0099(8) 0.0016(8)
C9 0.0154(9) 0.0206(10) 0.0266(10) -0.0035(7) 0.0090(7) -0.0011(7)
C14 0.0198(10) 0.0304(11) 0.0266(10) -0.0034(9) 0.0071(8) 0.0016(8)
C29 0.0233(10) 0.0265(11) 0.0308(11) 0.0028(9) 0.0099(8) 0.0007(8)
C3 0.0237(10) 0.0263(11) 0.0420(13) -0.0123(9) 0.0117(9) 0.0016(8)
C10 0.0231(10) 0.0244(11) 0.0399(12) -0.0003(9) 0.0162(9) -0.0005(8)
C4 0.0209(10) 0.0221(11) 0.0652(16) -0.0094(10) 0.0180(10) -0.0043(8)
B1 0.0153(9) 0.0231(11) 0.0170(10) 0.0027(8) 0.0056(7) 0.0004(8)
C16 0.0309(11) 0.0430(13) 0.0199(10) 0.0010(9) 0.0096(8) 0.0001(9)
C30 0.0310(11) 0.0235(11) 0.0483(14) 0.0086(10) 0.0187(10) -0.0009(8)
C31 0.0311(11) 0.0335(12) 0.0392(13) 0.0188(10) 0.0196(10) 0.0103(9)
C5 0.0242(10) 0.0227(11) 0.0581(15) 0.0074(10) 0.0235(10) 0.0014(8)
C7 0.0252(10) 0.0332(12) 0.0280(11) -0.0054(9) 0.0122(8) 0.0026(8)
C17 0.0206(11) 0.0249(11) 0.0639(16) 0.0110(11) 0.0130(10) 0.0043(8)
C13 0.0283(11) 0.0416(13) 0.0317(12) -0.0123(10) 0.0042(9) -0.0009(9)
C32 0.0317(11) 0.0372(12) 0.0253(11) 0.0066(9) 0.0118(9) 0.0084(9)
C22 0.0170(10) 0.0552(16) 0.0460(14) -0.0112(12) 0.0101(9) -0.0008(10)
C36 0.0264(11) 0.0599(16) 0.0251(11) 0.0011(11) 0.0080(9) 0.0030(10)
C39 0.0261(11) 0.0527(15) 0.0390(13) 0.0005(11) 0.0168(10) -0.0005(10)
C37 0.0455(15) 0.078(2) 0.0276(12) 0.0144(12) 0.0174(11) 0.0067(13)
C21 0.0355(13) 0.0495(15) 0.0568(16) 0.0178(12) 0.0307(12) 0.0152(11)
C38 0.0458(15) 0.0584(17) 0.0444(14) 0.0102(12) 0.0315(12) 0.0023(12)
C12 0.0272(12) 0.0370(13) 0.0549(16) -0.0176(12) 0.0069(11) -0.0091(10)
C11 0.0294(11) 0.0259(11) 0.0636(17) -0.0063(11) 0.0225(11) -0.0093(9)
C8 0.0350(12) 0.0466(14) 0.0366(13) 0.0114(11) 0.0198(10) -0.0011(10)
C18 0.0406(15) 0.0268(13) 0.097(2) -0.0120(14) 0.0194(15) 0.0043(11)
C15 0.0490(14) 0.0293(12) 0.0467(14) 0.0100(10) 0.0301(12) 0.0001(10)
C19 0.0479(16) 0.0470(17) 0.091(2) 0.0406(17) 0.0214(16) 0.0113(13)

loop_
_atom_type_symbol
_atom_type_description
_atom_type_scat_dispersion_real
_atom_type_scat_dispersion_imag
_atom_type_scat_source
C C 0.0033 0.0016 'International Tables Vol C Tables 4.2.6.8 and 6.1.1.4'
H H 0.0000 0.0000 'International Tables Vol C Tables 4.2.6.8 and 6.1.1.4'
N N 0.0061 0.0033 'International Tables Vol C Tables 4.2.6.8 and 6.1.1.4'
B B 0.0013 0.0007 'International Tables Vol C Tables 4.2.6.8 and 6.1.1.4'
Ge Ge 0.1547 1.8001 'International Tables Vol C Tables 4.2.6.8 and 6.1.1.4'

loop_
_exptl_crystal_face_index_h
_exptl_crystal_face_index_k
_exptl_crystal_face_index_l
_exptl_crystal_face_perp_dist
-1 0 0 0.149
1 -1 -1 0.149
0 1 0 0.078
0 -1 0 0.110
0 0 -1 0.091
0 0 1 0.099
1 0 0 0.138
-1 0 1 0.149
0 1 1 0.085

loop_
_geom_angle_atom_site_label_1
_geom_angle_atom_site_label_2
_geom_angle_atom_site_label_3
_geom_angle
N1 Ge1 N2 76.54(7)
N1 Ge1 C26 126.95(8)
N2 Ge1 C26 117.72(7)
N1 Ge1 C23 118.40(7)
N2 Ge1 C23 127.36(7)
C26 Ge1 C23 93.65(8)
N1 Ge1 B1 38.07(7)
N2 Ge1 B1 38.49(7)
C26 Ge1 B1 133.76(7)
C23 Ge1 B1 132.59(7)
C9 N2 B1 132.34(15)
C9 N2 Ge1 121.41(12)
B1 N2 Ge1 90.18(11)
C1 N1 B1 137.19(16)
C1 N1 Ge1 126.54(12)
B1 N1 Ge1 90.87(11)
C24 C23 Ge1 103.44(12)
C24 C23 H23A 111.0
Ge1 C23 H23A 111.0
C24 C23 H23B 111.1
Ge1 C23 H23B 111.1
H23A C23 H23B 109.0
B1 N3 C17 120.08(16)
B1 N3 C20 125.35(16)
C17 N3 C20 114.52(16)
C2 C1 C6 120.63(18)
C2 C1 N1 120.76(17)
C6 C1 N1 118.50(17)
C25 C26 Ge1 103.47(12)
C25 C26 H26A 111.0
Ge1 C26 H26A 111.0
C25 C26 H26B 111.1
Ge1 C26 H26B 111.1
H26A C26 H26B 109.0
C24 C25 C26 119.54(16)
C24 C25 C34 124.97(17)
C26 C25 C34 115.48(16)
C36 C35 C40 118.15(19)
C36 C35 C34 121.71(18)
C40 C35 C34 120.14(18)
C33 C28 C29 118.44(18)
C33 C28 C27 121.06(17)
C29 C28 C27 120.42(18)
C25 C24 C23 119.68(16)
C25 C24 C27 125.36(17)
C23 C24 C27 114.87(16)
C3 C2 C1 118.80(19)
C3 C2 C7 120.88(19)
C1 C2 C7 120.33(17)
N3 C20 C21 112.01(16)
N3 C20 C22 113.81(17)
C21 C20 C22 111.5(2)
N3 C20 H20 106.3
C21 C20 H20 106.4
C22 C20 H20 106.2
C39 C40 C35 121.2(2)
C39 C40 H40 119.3
C35 C40 H40 119.5
C28 C27 C24 115.11(15)
C28 C27 H27A 108.5
C24 C27 H27A 108.3
C28 C27 H27B 108.5
C24 C27 H27B 108.7
H27A C27 H27B 107.5
C5 C6 C1 118.5(2)
C5 C6 C8 121.46(19)
C1 C6 C8 120.01(18)
C25 C34 C35 114.47(16)
C25 C34 H34A 108.7
C35 C34 H34A 108.6
C25 C34 H34B 108.7
C35 C34 H34B 108.6
H34A C34 H34B 107.6
C28 C33 C32 120.77(19)
C28 C33 H33 119.6
C32 C33 H33 119.6
C10 C9 C14 120.20(18)
C10 C9 N2 118.87(17)
C14 C9 N2 120.83(17)
C13 C14 C9 118.8(2)
C13 C14 C16 120.0(2)
C9 C14 C16 121.20(18)
C30 C29 C28 120.8(2)
C30 C29 H29 119.5
C28 C29 H29 119.6
C4 C3 C2 120.9(2)
C4 C3 H3 119.6
C2 C3 H3 119.5
C11 C10 C9 118.8(2)
C11 C10 C15 120.5(2)
C9 C10 C15 120.70(18)
C5 C4 C3 119.9(2)
C5 C4 H4 120.1
C3 C4 H4 120.0
N3 B1 N1 128.05(18)
N3 B1 N2 129.56(17)
N1 B1 N2 102.36(15)
N3 B1 Ge1 176.79(15)
N1 B1 Ge1 51.06(9)
N2 B1 Ge1 51.33(8)
C14 C16 H16A 109.2
C14 C16 H16B 109.7
H16A C16 H16B 109.5
C14 C16 H16C 109.5
H16A C16 H16C 109.5
H16B C16 H16C 109.5
C31 C30 C29 120.1(2)
C31 C30 H30 119.9
C29 C30 H30 119.9
C32 C31 C30 119.6(2)
C32 C31 H31 120.1
C30 C31 H31 120.3
C4 C5 C6 121.1(2)
C4 C5 H5 119.5
C6 C5 H5 119.4
C2 C7 H7A 109.4
C2 C7 H7B 109.5
H7A C7 H7B 109.5
C2 C7 H7C 109.5
H7A C7 H7C 109.5
H7B C7 H7C 109.5
N3 C17 C19 111.8(2)
N3 C17 C18 113.3(2)
C19 C17 C18 110.4(2)
N3 C17 H17 107.0
C19 C17 H17 107.0
C18 C17 H17 107.0
C12 C13 C14 121.4(2)
C12 C13 H13 119.4
C14 C13 H13 119.2
C31 C32 C33 120.2(2)
C31 C32 H32 120.0
C33 C32 H32 119.8
C20 C22 H22A 109.4
C20 C22 H22B 109.6
H22A C22 H22B 109.5
C20 C22 H22C 109.4
H22A C22 H22C 109.5
H22B C22 H22C 109.5
C37 C36 C35 120.6(2)
C37 C36 H36 119.6
C35 C36 H36 119.7
C38 C39 C40 120.0(2)
C38 C39 H39 119.8
C40 C39 H39 120.2
C36 C37 C38 120.6(2)
C36 C37 H37 119.7
C38 C37 H37 119.7
C20 C21 H21A 109.5
C20 C21 H21B 109.6
H21A C21 H21B 109.5
C20 C21 H21C 109.3
H21A C21 H21C 109.5
H21B C21 H21C 109.5
C39 C38 C37 119.4(2)
C39 C38 H38 120.4
C37 C38 H38 120.2
C13 C12 C11 119.7(2)
C13 C12 H12 120.2
C11 C12 H12 120.1
C12 C11 C10 121.0(2)
C12 C11 H11 119.6
C10 C11 H11 119.4
C6 C8 H8A 109.3
C6 C8 H8B 109.5
H8A C8 H8B 109.5
C6 C8 H8C 109.6
H8A C8 H8C 109.5
H8B C8 H8C 109.5
C17 C18 H18A 109.3
C17 C18 H18B 109.7
H18A C18 H18B 109.5
C17 C18 H18C 109.4
H18A C18 H18C 109.5
H18B C18 H18C 109.5
C10 C15 H15A 109.3
C10 C15 H15B 109.8
H15A C15 H15B 109.5
C10 C15 H15C 109.3
H15A C15 H15C 109.5
H15B C15 H15C 109.5
C17 C19 H19A 109.5
C17 C19 H19B 109.6
H19A C19 H19B 109.5
C17 C19 H19C 109.3
H19A C19 H19C 109.5
H19B C19 H19C 109.5

loop_
_geom_bond_atom_site_label_1
_geom_bond_atom_site_label_2
_geom_bond_distance
Ge1 N1 1.8507(15)
Ge1 N2 1.8576(14)
Ge1 C26 1.9458(18)
Ge1 C23 1.9470(18)
Ge1 B1 2.379(2)
N2 C9 1.424(2)
N2 B1 1.481(3)
N1 C1 1.416(2)
N1 B1 1.467(2)
C23 C24 1.512(3)
C23 H23A 0.9700
C23 H23B 0.9699
N3 B1 1.413(3)
N3 C17 1.482(3)
N3 C20 1.485(2)
C1 C2 1.400(3)
C1 C6 1.408(3)
C26 C25 1.515(3)
C26 H26A 0.9699
C26 H26B 0.9701
C25 C24 1.341(3)
C25 C34 1.515(3)
C35 C36 1.385(3)
C35 C40 1.386(3)
C35 C34 1.516(3)
C28 C33 1.384(3)
C28 C29 1.388(3)
C28 C27 1.510(3)
C24 C27 1.517(2)
C2 C3 1.393(3)
C2 C7 1.509(3)
C20 C21 1.514(3)
C20 C22 1.522(3)
C20 H20 0.9800
C40 C39 1.383(3)
C40 H40 0.9299
C27 H27A 0.9700
C27 H27B 0.9700
C6 C5 1.391(3)
C6 C8 1.500(3)
C34 H34A 0.9701
C34 H34B 0.9701
C33 C32 1.387(3)
C33 H33 0.9299
C9 C10 1.402(3)
C9 C14 1.406(3)
C14 C13 1.390(3)
C14 C16 1.506(3)
C29 C30 1.386(3)
C29 H29 0.9301
C3 C4 1.381(3)
C3 H3 0.9300
C10 C11 1.397(3)
C10 C15 1.503(3)
C4 C5 1.381(3)
C4 H4 0.9300
C16 H16A 0.9600
C16 H16B 0.9601
C16 H16C 0.9599
C30 C31 1.378(3)
C30 H30 0.9300
C31 C32 1.378(3)
C31 H31 0.9299
C5 H5 0.9301
C7 H7A 0.9600
C7 H7B 0.9600
C7 H7C 0.9599
C17 C19 1.518(3)
C17 C18 1.526(4)
C17 H17 0.9800
C13 C12 1.374(4)
C13 H13 0.9301
C32 H32 0.9300
C22 H22A 0.9599
C22 H22B 0.9601
C22 H22C 0.9600
C36 C37 1.377(3)
C36 H36 0.9299
C39 C38 1.372(3)
C39 H39 0.9300
C37 C38 1.380(4)
C37 H37 0.9301
C21 H21A 0.9599
C21 H21B 0.9601
C21 H21C 0.9600
C38 H38 0.9299
C12 C11 1.382(4)
C12 H12 0.9300
C11 H11 0.9300
C8 H8A 0.9599
C8 H8B 0.9600
C8 H8C 0.9600
C18 H18A 0.9600
C18 H18B 0.9601
C18 H18C 0.9601
C15 H15A 0.9599
C15 H15B 0.9601
C15 H15C 0.9600
C19 H19A 0.9600
C19 H19B 0.9601
C19 H19C 0.9600
